data_7714393
loop_
_publ_author_name
'Moura, Fagner da Silva'
'Sobrinho, Ygor S.'
'Stellet, Carolina'
'Serna, Jilder D. P.'
'Ligiero, Carolina B. P.'
'Yoguim, Maur&#xed;cio I'
'Cukierman, Daphne S.'
'Diniz, Renata'
'Alves, Odivaldo C.'
'Morgon, Nelson H.'
'de Souza, Aguinaldo R.'
'Rey, Nicol&#xe1;s A'

_publ_section_title
;
 Copper(II) complexes of a furan-containing aroylhydrazonic ligand:
 syntheses, structural studies, solution chemistry and interaction with
 HSA.
;
_journal_name_full 'Dalton transactions (Cambridge, England : 2003)'
_journal_paper_doi 10.1039/d3dt02597g
_journal_year 2023
_chemical_formula_moiety 'C32 H36 Cu2 N4 O8'
_chemical_formula_sum 'C32 H36 Cu2 N4 O8'
_chemical_formula_weight 731.73
_chemical_name_systematic
{mu-[N-{[2-(hydroxy)-5-methylphenyl]methylidene}furan-2-carbohydrazonato]}-bis(propan-2-ol)-di-copper
_space_group_crystal_system monoclinic
_space_group_IT_number 14
_space_group_name_Hall '-P 2ybc'
_space_group_name_H-M_alt 'P 1 21/c 1'
_atom_sites_solution_hydrogens geom
_atom_sites_solution_primary dual
_atom_sites_solution_secondary difmap
_audit_creation_method SHELXL-2019/3
_audit_update_record
;
2023-10-08 deposited with the CCDC.	2023-10-31 downloaded from the CCDC.
;
_cell_angle_alpha 90
_cell_angle_beta 94.394(2)
_cell_angle_gamma 90
_cell_formula_units_Z 2
_cell_length_a 6.2379(5)
_cell_length_b 14.5843(10)
_cell_length_c 17.5885(11)
_cell_measurement_reflns_used 4976
_cell_measurement_temperature 296(2)
_cell_measurement_theta_max 23.19
_cell_measurement_theta_min 2.71
_cell_volume 1595.4(2)
_computing_cell_refinement 'Bruker SAINT'
_computing_data_collection 'Bruker APEX4'
_computing_data_reduction 'SAINT V8.38A (Bruker AXS Inc., 2017)'
_computing_structure_refinement 'SHELXL-2019/2 (Sheldrick, 2019)'
_computing_structure_solution 'SHELXS-97 (Sheldrick 2008)'
_diffrn_ambient_temperature 296(2)
_diffrn_measured_fraction_theta_full 0.997
_diffrn_measured_fraction_theta_max 0.997
_diffrn_measurement_device_type 'Bruker APEX-4 CCD'
_diffrn_measurement_method '\f and \w scans'
_diffrn_radiation_type MoK\a
_diffrn_radiation_wavelength 0.71073
_diffrn_reflns_av_R_equivalents 0.0791
_diffrn_reflns_av_unetI/netI 0.0399
_diffrn_reflns_Laue_measured_fraction_full 0.997
_diffrn_reflns_Laue_measured_fraction_max 0.997
_diffrn_reflns_limit_h_max 7
_diffrn_reflns_limit_h_min -7
_diffrn_reflns_limit_k_max 17
_diffrn_reflns_limit_k_min -17
_diffrn_reflns_limit_l_max 20
_diffrn_reflns_limit_l_min -21
_diffrn_reflns_number 25923
_diffrn_reflns_point_group_measured_fraction_full 0.997
_diffrn_reflns_point_group_measured_fraction_max 0.997
_diffrn_reflns_theta_full 25.242
_diffrn_reflns_theta_max 25.681
_diffrn_reflns_theta_min 2.710
_diffrn_source 'sealed tube'
_exptl_absorpt_coefficient_mu 1.390
_exptl_absorpt_correction_T_max 0.7455
_exptl_absorpt_correction_T_min 0.6431
_exptl_absorpt_correction_type multi-scan
_exptl_absorpt_process_details
;
SADABS-2016/2 - Bruker AXS area detector scaling and 
absorption correction
;
_exptl_crystal_colour Green
_exptl_crystal_density_diffrn 1.523
_exptl_crystal_description Needle
_exptl_crystal_F_000 756
_exptl_crystal_size_max 0.349
_exptl_crystal_size_mid 0.084
_exptl_crystal_size_min 0.068
_refine_diff_density_max 0.750
_refine_diff_density_min -0.643
_refine_diff_density_rms 0.090
_refine_ls_extinction_method none
_refine_ls_goodness_of_fit_ref 1.205
_refine_ls_hydrogen_treatment mixed
_refine_ls_matrix_type full
_refine_ls_number_parameters 213
_refine_ls_number_reflns 3029
_refine_ls_number_restraints 0
_refine_ls_restrained_S_all 1.205
_refine_ls_R_factor_all 0.0899
_refine_ls_R_factor_gt 0.0521
_refine_ls_shift/su_max 0.001
_refine_ls_shift/su_mean 0.000
_refine_ls_structure_factor_coef Fsqd
_refine_ls_weighting_details 'w=1/[\s^2^(Fo^2^)+(0.0808P)^2^+1.5980P] where P=(Fo^2^+2Fc^2^)/3'
_refine_ls_weighting_scheme calc
_refine_ls_wR_factor_gt 0.1308
_refine_ls_wR_factor_ref 0.1747
_reflns_Friedel_coverage 0.000
_reflns_number_gt 2193
_reflns_number_total 3029
_reflns_threshold_expression 'I > 2\s(I)'
_cod_data_source_file d3dt02597g2.cif
_cod_data_source_block CuH2B2_p21_n
_cod_depositor_comments
;
The following automatic conversions were performed:

data item '_atom_sites_solution_primary' value 'Dual' was changed to
'dual' in accordance with the
/home/data/users/saulius/crontab/automatic-downloads/rss-feeds/RSC/lib/dictionaries/cif_core.dic
dictionary named 'cif_core.dic' version 2.4.2 last updated on
2011-04-26.

data item '_atom_sites_solution_secondary' value 'Difmap' was changed
to 'difmap' in accordance with the
/home/data/users/saulius/crontab/automatic-downloads/rss-feeds/RSC/lib/dictionaries/cif_core.dic
dictionary named 'cif_core.dic' version 2.4.2 last updated on
2011-04-26.

data item '_exptl_absorpt_correction_type' value 'Multi-scan' was
changed to 'multi-scan' in accordance with the
/home/data/users/saulius/crontab/automatic-downloads/rss-feeds/RSC/lib/dictionaries/cif_core.dic
dictionary named 'cif_core.dic' version 2.4.2 last updated on
2011-04-26.

Automatic conversion script
Id: cif_fix_values 8170 2020-07-09 18:12:32Z antanas 
;
_cod_original_sg_symbol_H-M 'P 21/c'
_cod_database_code 7714393
_shelx_shelxl_version_number 2019/3
_shelx_space_group_comment
;
The symmetry employed for this shelxl refinement is uniquely defined
by the following loop, which should always be used as a source of
symmetry information in preference to the above space-group names.
They are only intended as comments.
;
_shelx_estimated_absorpt_t_min 0.643
_shelx_estimated_absorpt_t_max 0.911
_exptl_absorpt_special_details
;
Krause, L., Herbst-Irmer, R., Sheldrick G.M. & Stalke D., 
J. Appl. Cryst. 48 (2015) 3-1
;

loop_
_space_group_symop_operation_xyz
'x, y, z'
'-x, y+1/2, -z+1/2'
'-x, -y, -z'
'x, -y-1/2, z-1/2'

loop_
_atom_site_label
_atom_site_type_symbol
_atom_site_fract_x
_atom_site_fract_y
_atom_site_fract_z
_atom_site_U_iso_or_equiv
_atom_site_adp_type
_atom_site_occupancy
_atom_site_site_symmetry_order
_atom_site_calc_flag
_atom_site_refinement_flags_posn
_atom_site_refinement_flags_adp
_atom_site_refinement_flags_occupancy
_atom_site_disorder_assembly
_atom_site_disorder_group
Cu1 Cu 0.83753(9) 0.57074(4) 0.47097(3) 0.0449(2) Uani 1 1 d . . . . .
O1 O 0.9407(5) 0.5106(2) 0.56544(18) 0.0478(8) Uani 1 1 d . . . . .
O2 O 0.7012(5) 0.6233(2) 0.37872(19) 0.0499(8) Uani 1 1 d . . . . .
O3 O 0.1820(6) 0.7216(3) 0.3378(2) 0.0619(10) Uani 1 1 d . . . . .
N1 N 0.5738(6) 0.6093(2) 0.5105(2) 0.0444(9) Uani 1 1 d . . . . .
N2 N 0.4265(6) 0.6494(3) 0.4566(2) 0.0451(9) Uani 1 1 d . . . . .
C1 C 0.8587(7) 0.5229(3) 0.6344(3) 0.0422(10) Uani 1 1 d . . . . .
C2 C 0.9761(8) 0.4950(3) 0.7003(3) 0.0483(11) Uani 1 1 d . . . . .
H2 H 1.112614 0.470421 0.697056 0.058 Uiso 1 1 calc R U . . .
C3 C 0.8948(8) 0.5030(3) 0.7709(3) 0.0522(12) Uani 1 1 d . . . . .
H3 H 0.978782 0.484109 0.814054 0.063 Uiso 1 1 calc R U . . .
C4 C 0.6902(8) 0.5385(3) 0.7793(3) 0.0511(12) Uani 1 1 d . . . . .
C5 C 0.5772(8) 0.5686(3) 0.7134(3) 0.0466(11) Uani 1 1 d . . . . .
H5 H 0.441832 0.594118 0.717361 0.056 Uiso 1 1 calc R U . . .
C6 C 0.6551(7) 0.5630(3) 0.6412(3) 0.0422(10) Uani 1 1 d . . . . .
C7 C 0.5169(7) 0.5979(3) 0.5792(3) 0.0448(10) Uani 1 1 d . . . . .
H7 H 0.377044 0.613531 0.588910 0.054 Uiso 1 1 calc R U . . .
C8 C 0.5118(7) 0.6522(3) 0.3908(3) 0.0435(10) Uani 1 1 d . . . . .
C9 C 0.3817(8) 0.6903(3) 0.3251(3) 0.0466(11) Uani 1 1 d . . . . .
C10 C 0.4185(9) 0.6983(4) 0.2515(3) 0.0585(13) Uani 1 1 d . . . . .
H10 H 0.542683 0.681962 0.228737 0.070 Uiso 1 1 calc R U . . .
C11 C 0.2253(10) 0.7376(4) 0.2150(4) 0.0675(16) Uani 1 1 d . . . . .
H11 H 0.199466 0.751555 0.163520 0.081 Uiso 1 1 calc R U . . .
C12 C 0.0928(10) 0.7499(4) 0.2687(4) 0.0693(16) Uani 1 1 d . . . . .
H12 H -0.044373 0.774674 0.260570 0.083 Uiso 1 1 calc R U . . .
C13 C 0.5957(11) 0.5457(5) 0.8552(3) 0.0717(16) Uani 1 1 d . . . . .
H13A H 0.541978 0.606668 0.861573 0.107 Uiso 1 1 calc R U . . .
H13B H 0.704694 0.532512 0.895192 0.107 Uiso 1 1 calc R U . . .
H13C H 0.480124 0.502517 0.857159 0.107 Uiso 1 1 calc R U . . .
O4 O 1.0365(6) 0.7068(2) 0.5110(2) 0.0523(9) Uani 1 1 d . . . . .
H4 H 1.138(10) 0.6983(19) 0.495(4) 0.078 Uiso 1 1 calc R U . . .
C14 C 0.8021(9) 0.8254(4) 0.5460(4) 0.0686(15) Uani 1 1 d . . . . .
H14A H 0.747337 0.885204 0.532520 0.103 Uiso 1 1 calc R U . . .
H14B H 0.871314 0.826952 0.596628 0.103 Uiso 1 1 calc R U . . .
H14C H 0.685657 0.782209 0.544068 0.103 Uiso 1 1 calc R U . . .
C15 C 0.9623(8) 0.7968(3) 0.4906(3) 0.0510(12) Uani 1 1 d . . . . .
H15 H 0.889498 0.794732 0.439229 0.061 Uiso 1 1 calc R U . . .
C16 C 1.1478(10) 0.8628(4) 0.4906(4) 0.0751(17) Uani 1 1 d . . . . .
H16A H 1.249323 0.841092 0.456406 0.113 Uiso 1 1 calc R U . . .
H16B H 1.216625 0.867313 0.541178 0.113 Uiso 1 1 calc R U . . .
H16C H 1.095674 0.922069 0.474225 0.113 Uiso 1 1 calc R U . . .

loop_
_atom_site_aniso_label
_atom_site_aniso_U_11
_atom_site_aniso_U_22
_atom_site_aniso_U_33
_atom_site_aniso_U_23
_atom_site_aniso_U_13
_atom_site_aniso_U_12
Cu1 0.0337(4) 0.0481(4) 0.0530(4) 0.0058(2) 0.0043(3) 0.0075(2)
O1 0.0378(17) 0.0493(17) 0.057(2) 0.0061(14) 0.0072(15) 0.0092(14)
O2 0.0360(17) 0.0589(19) 0.055(2) 0.0045(15) 0.0049(14) 0.0094(14)
O3 0.049(2) 0.070(2) 0.066(2) -0.0030(18) -0.0060(17) 0.0169(18)
N1 0.036(2) 0.0403(19) 0.056(2) -0.0003(17) -0.0052(18) 0.0048(16)
N2 0.036(2) 0.047(2) 0.051(2) -0.0002(17) -0.0034(17) 0.0089(16)
C1 0.039(2) 0.038(2) 0.050(3) -0.0003(19) 0.008(2) -0.0013(18)
C2 0.040(3) 0.048(3) 0.057(3) 0.003(2) 0.003(2) 0.005(2)
C3 0.052(3) 0.050(3) 0.054(3) 0.001(2) -0.002(2) 0.003(2)
C4 0.056(3) 0.045(2) 0.053(3) -0.002(2) 0.006(2) 0.000(2)
C5 0.043(3) 0.042(2) 0.055(3) -0.0015(19) 0.011(2) 0.0059(19)
C6 0.038(2) 0.037(2) 0.052(3) -0.0014(18) 0.002(2) 0.0020(18)
C7 0.032(2) 0.055(3) 0.047(3) -0.010(2) 0.0012(19) 0.014(2)
C8 0.034(2) 0.042(2) 0.054(3) -0.002(2) -0.002(2) 0.0001(18)
C9 0.041(3) 0.039(2) 0.059(3) -0.002(2) -0.004(2) 0.0051(19)
C10 0.056(3) 0.056(3) 0.063(3) 0.007(2) -0.001(3) -0.004(2)
C11 0.075(4) 0.060(3) 0.063(4) 0.015(3) -0.025(3) -0.015(3)
C12 0.057(3) 0.066(3) 0.080(4) 0.007(3) -0.023(3) 0.010(3)
C13 0.077(4) 0.081(4) 0.058(3) -0.003(3) 0.012(3) 0.007(3)
O4 0.045(2) 0.0461(17) 0.066(2) 0.0050(15) 0.0044(16) 0.0076(15)
C14 0.058(3) 0.063(3) 0.085(4) -0.006(3) 0.006(3) 0.009(3)
C15 0.046(3) 0.048(3) 0.058(3) 0.000(2) -0.002(2) 0.005(2)
C16 0.073(4) 0.051(3) 0.103(5) 0.000(3) 0.015(3) -0.007(3)

loop_
_atom_type_symbol
_atom_type_description
_atom_type_scat_dispersion_real
_atom_type_scat_dispersion_imag
_atom_type_scat_source
C C 0.0033 0.0016 'International Tables Vol C Tables 4.2.6.8 and 6.1.1.4'
H H 0.0000 0.0000 'International Tables Vol C Tables 4.2.6.8 and 6.1.1.4'
N N 0.0061 0.0033 'International Tables Vol C Tables 4.2.6.8 and 6.1.1.4'
O O 0.0106 0.0060 'International Tables Vol C Tables 4.2.6.8 and 6.1.1.4'
Cu Cu 0.3201 1.2651 'International Tables Vol C Tables 4.2.6.8 and 6.1.1.4'

loop_
_geom_angle_atom_site_label_1
_geom_angle_atom_site_label_2
_geom_angle_atom_site_label_3
_geom_angle
_geom_angle_site_symmetry_1
_geom_angle_site_symmetry_3
_geom_angle_publ_flag
N1 Cu1 O2 81.56(15) . . ?
N1 Cu1 O1 93.42(15) . . ?
O2 Cu1 O1 172.89(14) . . ?
N1 Cu1 O1 159.88(15) . 3_766 ?
O2 Cu1 O1 103.96(13) . 3_766 ?
O1 Cu1 O1 79.11(15) . 3_766 ?
N1 Cu1 O4 95.12(14) . . ?
O2 Cu1 O4 95.86(13) . . ?
O1 Cu1 O4 89.58(13) . . ?
O1 Cu1 O4 103.41(13) 3_766 . ?
N1 Cu1 Cu1 130.61(12) . 3_766 ?
O2 Cu1 Cu1 142.86(10) . 3_766 ?
O1 Cu1 Cu1 39.83(9) . 3_766 ?
O1 Cu1 Cu1 39.28(9) 3_766 3_766 ?
O4 Cu1 Cu1 98.42(8) . 3_766 ?
C1 O1 Cu1 125.3(3) . . ?
C1 O1 Cu1 133.6(3) . 3_766 ?
Cu1 O1 Cu1 100.89(15) . 3_766 ?
C8 O2 Cu1 110.0(3) . . ?
C12 O3 C9 105.8(4) . . ?
C7 N1 N2 118.3(4) . . ?
C7 N1 Cu1 127.1(3) . . ?
N2 N1 Cu1 114.5(3) . . ?
C8 N2 N1 108.8(4) . . ?
O1 C1 C2 119.7(4) . . ?
O1 C1 C6 122.1(4) . . ?
C2 C1 C6 118.2(4) . . ?
C3 C2 C1 121.4(4) . . ?
C3 C2 H2 119.3 . . ?
C1 C2 H2 119.3 . . ?
C2 C3 C4 121.8(5) . . ?
C2 C3 H3 119.1 . . ?
C4 C3 H3 119.1 . . ?
C5 C4 C3 116.2(5) . . ?
C5 C4 C13 120.8(5) . . ?
C3 C4 C13 122.9(5) . . ?
C4 C5 C6 123.6(4) . . ?
C4 C5 H5 118.2 . . ?
C6 C5 H5 118.2 . . ?
C5 C6 C1 118.6(4) . . ?
C5 C6 C7 116.1(4) . . ?
C1 C6 C7 125.2(4) . . ?
N1 C7 C6 124.4(4) . . ?
N1 C7 H7 117.8 . . ?
C6 C7 H7 117.8 . . ?
O2 C8 N2 125.2(4) . . ?
O2 C8 C9 116.9(4) . . ?
N2 C8 C9 118.0(4) . . ?
C10 C9 O3 110.9(4) . . ?
C10 C9 C8 132.0(5) . . ?
O3 C9 C8 117.1(4) . . ?
C9 C10 C11 105.5(5) . . ?
C9 C10 H10 127.3 . . ?
C11 C10 H10 127.3 . . ?
C12 C11 C10 106.5(5) . . ?
C12 C11 H11 126.7 . . ?
C10 C11 H11 126.7 . . ?
C11 C12 O3 111.3(5) . . ?
C11 C12 H12 124.3 . . ?
O3 C12 H12 124.3 . . ?
C4 C13 H13A 109.5 . . ?
C4 C13 H13B 109.5 . . ?
H13A C13 H13B 109.5 . . ?
C4 C13 H13C 109.5 . . ?
H13A C13 H13C 109.5 . . ?
H13B C13 H13C 109.5 . . ?
C15 O4 Cu1 122.2(3) . . ?
C15 O4 H4 109.5 . . ?
Cu1 O4 H4 100.8 . . ?
C15 C14 H14A 109.5 . . ?
C15 C14 H14B 109.5 . . ?
H14A C14 H14B 109.5 . . ?
C15 C14 H14C 109.5 . . ?
H14A C14 H14C 109.5 . . ?
H14B C14 H14C 109.5 . . ?
O4 C15 C16 110.7(4) . . ?
O4 C15 C14 108.1(4) . . ?
C16 C15 C14 111.8(5) . . ?
O4 C15 H15 108.7 . . ?
C16 C15 H15 108.7 . . ?
C14 C15 H15 108.7 . . ?
C15 C16 H16A 109.5 . . ?
C15 C16 H16B 109.5 . . ?
H16A C16 H16B 109.5 . . ?
C15 C16 H16C 109.5 . . ?
H16A C16 H16C 109.5 . . ?
H16B C16 H16C 109.5 . . ?

loop_
_geom_bond_atom_site_label_1
_geom_bond_atom_site_label_2
_geom_bond_distance
_geom_bond_site_symmetry_2
_geom_bond_publ_flag
Cu1 N1 1.919(4) . ?
Cu1 O2 1.932(3) . ?
Cu1 O1 1.944(3) . ?
Cu1 O1 1.967(3) 3_766 ?
Cu1 O4 2.416(4) . ?
Cu1 Cu1 3.0153(10) 3_766 ?
O1 C1 1.364(5) . ?
O2 C8 1.288(5) . ?
O3 C12 1.361(7) . ?
O3 C9 1.361(6) . ?
N1 C7 1.297(6) . ?
N1 N2 1.397(5) . ?
N2 C8 1.309(6) . ?
C1 C2 1.385(6) . ?
C1 C6 1.411(6) . ?
C2 C3 1.381(7) . ?
C2 H2 0.9300 . ?
C3 C4 1.396(7) . ?
C3 H3 0.9300 . ?
C4 C5 1.381(7) . ?
C4 C13 1.503(7) . ?
C5 C6 1.397(7) . ?
C5 H5 0.9300 . ?
C6 C7 1.430(6) . ?
C7 H7 0.9300 . ?
C8 C9 1.469(6) . ?
C9 C10 1.337(7) . ?
C10 C11 1.440(8) . ?
C10 H10 0.9300 . ?
C11 C12 1.315(9) . ?
C11 H11 0.9300 . ?
C12 H12 0.9300 . ?
C13 H13A 0.9600 . ?
C13 H13B 0.9600 . ?
C13 H13C 0.9600 . ?
O4 C15 1.428(6) . ?
O4 H4 0.73(6) . ?
C14 C15 1.507(7) . ?
C14 H14A 0.9600 . ?
C14 H14B 0.9600 . ?
C14 H14C 0.9600 . ?
C15 C16 1.505(7) . ?
C15 H15 0.9800 . ?
C16 H16A 0.9600 . ?
C16 H16B 0.9600 . ?
C16 H16C 0.9600 . ?

loop_
_geom_torsion_atom_site_label_1
_geom_torsion_atom_site_label_2
_geom_torsion_atom_site_label_3
_geom_torsion_atom_site_label_4
_geom_torsion
_geom_torsion_site_symmetry_1
_geom_torsion_site_symmetry_2
_geom_torsion_site_symmetry_3
_geom_torsion_site_symmetry_4
_geom_torsion_publ_flag
C7 N1 N2 C8 -178.1(4) . . . . ?
Cu1 N1 N2 C8 -1.4(4) . . . . ?
Cu1 O1 C1 C2 -164.0(3) . . . . ?
Cu1 O1 C1 C2 20.9(6) 3_766 . . . ?
Cu1 O1 C1 C6 16.6(6) . . . . ?
Cu1 O1 C1 C6 -158.6(3) 3_766 . . . ?
O1 C1 C2 C3 -177.3(4) . . . . ?
C6 C1 C2 C3 2.1(7) . . . . ?
C1 C2 C3 C4 0.7(7) . . . . ?
C2 C3 C4 C5 -2.5(7) . . . . ?
C2 C3 C4 C13 178.4(5) . . . . ?
C3 C4 C5 C6 1.6(7) . . . . ?
C13 C4 C5 C6 -179.3(5) . . . . ?
C4 C5 C6 C1 1.1(7) . . . . ?
C4 C5 C6 C7 -179.7(4) . . . . ?
O1 C1 C6 C5 176.5(4) . . . . ?
C2 C1 C6 C5 -3.0(6) . . . . ?
O1 C1 C6 C7 -2.6(7) . . . . ?
C2 C1 C6 C7 177.9(4) . . . . ?
N2 N1 C7 C6 -176.1(4) . . . . ?
Cu1 N1 C7 C6 7.6(7) . . . . ?
C5 C6 C7 N1 170.5(4) . . . . ?
C1 C6 C7 N1 -10.4(7) . . . . ?
Cu1 O2 C8 N2 2.1(6) . . . . ?
Cu1 O2 C8 C9 -177.1(3) . . . . ?
N1 N2 C8 O2 -0.5(6) . . . . ?
N1 N2 C8 C9 178.8(4) . . . . ?
C12 O3 C9 C10 0.1(6) . . . . ?
C12 O3 C9 C8 -177.9(4) . . . . ?
O2 C8 C9 C10 3.0(8) . . . . ?
N2 C8 C9 C10 -176.3(5) . . . . ?
O2 C8 C9 O3 -179.5(4) . . . . ?
N2 C8 C9 O3 1.1(6) . . . . ?
O3 C9 C10 C11 -0.2(6) . . . . ?
C8 C9 C10 C11 177.4(5) . . . . ?
C9 C10 C11 C12 0.3(6) . . . . ?
C10 C11 C12 O3 -0.2(7) . . . . ?
C9 O3 C12 C11 0.1(6) . . . . ?
Cu1 O4 C15 C16 -154.5(4) . . . . ?
Cu1 O4 C15 C14 82.8(5) . . . . ?
